data_4068358
loop_
_publ_author_name
'Partyka, David V.'
'Updegraff, James B.'
'Zeller, Matthias'
'Hunter, Allen D.'
'Gray, Thomas G.'

_publ_section_title
;
 Probing the Steric Limits of Carbon&#x2212;Gold Bond Formation:
 (Dialkylbiarylphosphine)gold(I) Aryls
;
_journal_issue 6
_journal_name_full Organometallics
_journal_page_first 1666
_journal_paper_doi 10.1021/om800746u
_journal_volume 28
_journal_year 2009
_chemical_formula_moiety 'C48.75 H67 Au P'
_chemical_formula_sum 'C48.75 H67 Au P'
_chemical_formula_weight 880.96
_chemical_name_systematic
;

 ?

;
_space_group_IT_number 2
_symmetry_cell_setting triclinic
_symmetry_space_group_name_Hall '-P 1'
_symmetry_space_group_name_H-M 'P -1'
_atom_sites_solution_hydrogens geom
_atom_sites_solution_primary direct
_atom_sites_solution_secondary difmap
_audit_creation_method SHELXL-97
_cell_angle_alpha 76.644(2)
_cell_angle_beta 87.555(2)
_cell_angle_gamma 87.386(2)
_cell_formula_units_Z 4
_cell_length_a 10.9277(4)
_cell_length_b 15.7120(5)
_cell_length_c 25.4351(9)
_cell_measurement_reflns_used 9342
_cell_measurement_temperature 173(2)
_cell_measurement_theta_max 30.34
_cell_measurement_theta_min 2.27
_cell_volume 4242.3(3)
_computing_cell_refinement 'Bruker SMART'
_computing_data_collection 'Bruker SMART'
_computing_data_reduction 'Bruker SAINT'
_computing_molecular_graphics 'Bruker SHELXTL'
_computing_publication_material 'Bruker SHELXTL'
_computing_structure_refinement 'SHELXL-97 (Sheldrick, 1997)'
_computing_structure_solution 'SHELXS-97 (Sheldrick, 1990)'
_diffrn_ambient_temperature 173(2)
_diffrn_measured_fraction_theta_full 0.961
_diffrn_measured_fraction_theta_max 0.961
_diffrn_measurement_device_type 'Bruker AXS APEX II CCD area detector'
_diffrn_measurement_method 'phi and omega scans'
_diffrn_radiation_monochromator graphite
_diffrn_radiation_source 'fine-focus sealed tube'
_diffrn_radiation_type MoK\a
_diffrn_radiation_wavelength 0.71073
_diffrn_reflns_av_R_equivalents 0.0820
_diffrn_reflns_av_sigmaI/netI 0.0730
_diffrn_reflns_limit_h_max 14
_diffrn_reflns_limit_h_min -14
_diffrn_reflns_limit_k_max 20
_diffrn_reflns_limit_k_min -20
_diffrn_reflns_limit_l_max 33
_diffrn_reflns_limit_l_min -33
_diffrn_reflns_number 67306
_diffrn_reflns_theta_full 27.50
_diffrn_reflns_theta_max 27.50
_diffrn_reflns_theta_min 1.33
_diffrn_standards_decay_% none
_diffrn_standards_number 0
_exptl_absorpt_coefficient_mu 3.537
_exptl_absorpt_correction_T_max 0.838
_exptl_absorpt_correction_T_min 0.539
_exptl_absorpt_correction_type multi-scan
_exptl_absorpt_process_details 'AXScale in APEX2 (Bruker, 2004)'
_exptl_crystal_colour clear
_exptl_crystal_density_diffrn 1.379
_exptl_crystal_density_meas ?
_exptl_crystal_density_method 'not measured'
_exptl_crystal_description irregular
_exptl_crystal_F_000 1814
_exptl_crystal_size_max 0.18
_exptl_crystal_size_mid 0.17
_exptl_crystal_size_min 0.05
_refine_diff_density_max 8.101
_refine_diff_density_min -3.089
_refine_diff_density_rms 0.210
_refine_ls_extinction_method none
_refine_ls_goodness_of_fit_ref 1.118
_refine_ls_hydrogen_treatment constr
_refine_ls_matrix_type full
_refine_ls_number_parameters 903
_refine_ls_number_reflns 18752
_refine_ls_number_restraints 16
_refine_ls_restrained_S_all 1.119
_refine_ls_R_factor_all 0.0764
_refine_ls_R_factor_gt 0.0566
_refine_ls_shift/su_max 0.001
_refine_ls_shift/su_mean 0.000
_refine_ls_structure_factor_coef Fsqd
_refine_ls_weighting_details 'calc w=1/[\s^2^(Fo^2^)+(0.0912P)^2^+0.2331P] where P=(Fo^2^+2Fc^2^)/3'
_refine_ls_weighting_scheme calc
_refine_ls_wR_factor_gt 0.1486
_refine_ls_wR_factor_ref 0.1625
_reflns_number_gt 14177
_reflns_number_total 18752
_reflns_threshold_expression >2sigma(I)
_cod_data_source_file om800746u_si_001.cif
_cod_data_source_block pbpraubi
_cod_depositor_comments
;
The following automatic conversions were performed:

'_symmetry_cell_setting' value 'Triclinic' changed to 'triclinic'
according to /home/saulius/struct/CIF-dictionaries/cif_core.dic
dictionary named 'cif_core.dic' version 2.4.2 from 2011-04-26.

Automatic conversion script
Id: cif_fix_values 1715 2011-07-08 13:25:40Z adriana 

The following automatic conversions were performed:

'_exptl_crystal_density_meas' value 'not measured' was changed to '?'
- the value is perceived as not measured.

Automatic conversion script
Id: cif_fix_values 3008 2015-01-20 13:52:24Z robertas 
;
_cod_original_sg_symbol_H-M P-1
_cod_database_code 4068358

loop_
_symmetry_equiv_pos_as_xyz
'x, y, z'
'-x, -y, -z'

loop_
_atom_site_label
_atom_site_type_symbol
_atom_site_fract_x
_atom_site_fract_y
_atom_site_fract_z
_atom_site_U_iso_or_equiv
_atom_site_adp_type
_atom_site_occupancy
_atom_site_symmetry_multiplicity
_atom_site_calc_flag
_atom_site_refinement_flags
_atom_site_disorder_assembly
_atom_site_disorder_group
Au1 Au 0.37429(2) 0.662612(17) 0.299696(11) 0.02039(9) Uani 1 1 d . A 1
Au2 Au 0.17290(2) 0.189332(15) 0.173924(10) 0.01559(8) Uani 1 1 d . B 1
P2 P 0.23311(16) 0.06030(11) 0.23097(7) 0.0167(4) Uani 1 1 d . B 1
P1 P 0.29481(17) 0.56180(11) 0.25936(7) 0.0192(4) Uani 1 1 d . A 1
C57 C 0.1636(7) 0.2847(4) -0.0110(3) 0.0198(15) Uani 1 1 d . B 1
H57 H 0.0933 0.3211 -0.0223 0.024 Uiso 1 1 calc R B 1
C30 C 0.5166(6) 0.4550(4) 0.2602(3) 0.0183(14) Uani 1 1 d . A 1
C52 C 0.2139(7) 0.2855(4) 0.0381(3) 0.0191(14) Uani 1 1 d . B 1
C53 C 0.3202(7) 0.2330(5) 0.0537(3) 0.0213(15) Uani 1 1 d . B 1
H53 H 0.3572 0.2325 0.0869 0.026 Uiso 1 1 calc R B 1
C7 C 0.2996(8) 0.7188(5) 0.4196(3) 0.0287(18) Uani 1 1 d . A 1
C29 C 0.5832(7) 0.3868(5) 0.2433(3) 0.0235(16) Uani 1 1 d . A 1
H29 H 0.6650 0.3735 0.2545 0.028 Uiso 1 1 calc R A 1
C25 C 0.3939(7) 0.4736(4) 0.2427(3) 0.0194(15) Uani 1 1 d . A 1
C28 C 0.5336(7) 0.3382(5) 0.2107(3) 0.0239(16) Uani 1 1 d . A 1
H28 H 0.5812 0.2926 0.2000 0.029 Uiso 1 1 calc R A 1
C54 C 0.3695(7) 0.1823(5) 0.0198(3) 0.0250(16) Uani 1 1 d . B 1
H54 H 0.4416 0.1474 0.0299 0.030 Uiso 1 1 calc R B 1
C26 C 0.3456(7) 0.4240(5) 0.2100(3) 0.0215(15) Uani 1 1 d . A 1
H26 H 0.2639 0.4364 0.1985 0.026 Uiso 1 1 calc R A 1
C55 C 0.3174(8) 0.1809(5) -0.0281(3) 0.0287(17) Uani 1 1 d . B 1
H55 H 0.3529 0.1448 -0.0504 0.034 Uiso 1 1 calc R B 1
C12 C 0.3144(8) 0.6279(5) 0.4298(3) 0.0282(17) Uani 1 1 d . A 1
H12 H 0.3802 0.6014 0.4129 0.034 Uiso 1 1 calc R A 1
C27 C 0.4138(7) 0.3567(4) 0.1939(3) 0.0234(16) Uani 1 1 d . A 1
H27 H 0.3790 0.3239 0.1717 0.028 Uiso 1 1 calc R A 1
C56 C 0.2141(7) 0.2317(5) -0.0439(3) 0.0257(16) Uani 1 1 d . B 1
H56 H 0.1773 0.2307 -0.0770 0.031 Uiso 1 1 calc R B 1
C11 C 0.2313(9) 0.5760(6) 0.4651(3) 0.038(2) Uani 1 1 d . A 1
H11 H 0.2414 0.5141 0.4718 0.046 Uiso 1 1 calc R A 1
C10 C 0.1351(9) 0.6120(6) 0.4906(3) 0.040(2) Uani 1 1 d . A 1
H10 H 0.0799 0.5757 0.5146 0.048 Uiso 1 1 calc R A 1
C8 C 0.2028(10) 0.7542(6) 0.4452(3) 0.040(2) Uani 1 1 d . A 1
H8 H 0.1918 0.8160 0.4386 0.048 Uiso 1 1 calc R A 1
C9 C 0.1207(10) 0.7017(7) 0.4805(4) 0.048(3) Uani 1 1 d . A 1
H9 H 0.0549 0.7279 0.4975 0.057 Uiso 1 1 calc R A 1
C70 C 0.1218(6) -0.0254(4) 0.2486(3) 0.0168(14) Uani 1 1 d . B 1
C75 C 0.0008(6) -0.0162(4) 0.2301(3) 0.0166(14) Uani 1 1 d . B 1
C47 C 0.0636(7) 0.3714(4) 0.1545(3) 0.0207(15) Uani 1 1 d . B 1
H47 H 0.0393 0.3520 0.1915 0.025 Uiso 1 1 calc R B 1
C81 C -0.0551(6) 0.0716(4) 0.1376(3) 0.0156(13) Uani 1 1 d . B 1
C88 C 0.0033(6) 0.0018(4) 0.1110(3) 0.0188(15) Uani 1 1 d . B 1
H88 H 0.0566 -0.0376 0.1381 0.023 Uiso 1 1 calc R B 1
C78 C -0.1733(6) 0.2020(4) 0.1813(3) 0.0206(15) Uani 1 1 d . B 1
H78 H -0.2136 0.2461 0.1964 0.025 Uiso 1 1 calc R B 1
C46 C 0.1284(6) 0.3119(4) 0.1283(3) 0.0147(13) Uani 1 1 d . B 1
C73 C -0.0372(7) -0.1649(5) 0.2802(3) 0.0249(16) Uani 1 1 d . B 1
H73 H -0.0914 -0.2119 0.2907 0.030 Uiso 1 1 calc R B 1
C50 C 0.1302(7) 0.4308(4) 0.0460(3) 0.0215(15) Uani 1 1 d . B 1
H50 H 0.1536 0.4513 0.0090 0.026 Uiso 1 1 calc R B 1
C51 C 0.1569(6) 0.3428(4) 0.0726(3) 0.0174(14) Uani 1 1 d . B 1
C76 C -0.0539(6) 0.0656(4) 0.1937(3) 0.0175(14) Uani 1 1 d . B 1
C71 C 0.1606(6) -0.1051(4) 0.2819(3) 0.0200(15) Uani 1 1 d . B 1
H71 H 0.2427 -0.1127 0.2935 0.024 Uiso 1 1 calc R B 1
C80 C -0.1158(6) 0.1439(4) 0.1046(3) 0.0176(14) Uani 1 1 d . B 1
H80 H -0.1166 0.1481 0.0668 0.021 Uiso 1 1 calc R B 1
C85 C -0.2476(7) 0.2843(5) 0.0904(3) 0.0219(15) Uani 1 1 d . B 1
H85 H -0.2727 0.3273 0.1127 0.026 Uiso 1 1 calc R B 1
C79 C -0.1753(7) 0.2099(4) 0.1261(3) 0.0215(15) Uani 1 1 d . B 1
C90 C 0.0845(7) 0.0413(5) 0.0617(3) 0.0257(17) Uani 1 1 d . B 1
H90A H 0.0327 0.0697 0.0316 0.039 Uiso 1 1 calc R B 1
H90B H 0.1359 -0.0052 0.0512 0.039 Uiso 1 1 calc R B 1
H90C H 0.1368 0.0846 0.0706 0.039 Uiso 1 1 calc R B 1
C31 C 0.5828(6) 0.5062(4) 0.2924(3) 0.0192(15) Uani 1 1 d . A 1
C19 C 0.2265(7) 0.6159(5) 0.1940(3) 0.0214(15) Uani 1 1 d . A 1
H19 H 0.1877 0.5700 0.1795 0.026 Uiso 1 1 calc R A 1
C72 C 0.0803(7) -0.1737(5) 0.2982(3) 0.0236(16) Uani 1 1 d . B 1
H72 H 0.1073 -0.2266 0.3219 0.028 Uiso 1 1 calc R B 1
C43 C 0.5395(7) 0.3873(4) 0.3798(3) 0.0208(15) Uani 1 1 d . A 1
H43 H 0.4752 0.3713 0.3574 0.025 Uiso 1 1 calc R A 1
C33 C 0.7000(7) 0.6303(4) 0.2964(3) 0.0217(15) Uani 1 1 d . A 1
H33 H 0.7403 0.6817 0.2780 0.026 Uiso 1 1 calc R A 1
C34 C 0.7018(7) 0.6056(5) 0.3530(3) 0.0226(16) Uani 1 1 d . A 1
C58 C 0.3673(6) 0.0044(4) 0.2046(3) 0.0204(15) Uani 1 1 d . B 1
H58 H 0.3832 -0.0520 0.2315 0.024 Uiso 1 1 calc R B 1
C48 C 0.0345(7) 0.4569(4) 0.1280(3) 0.0226(16) Uani 1 1 d . B 1
H48 H -0.0095 0.4947 0.1469 0.027 Uiso 1 1 calc R B 1
C13 C 0.1684(7) 0.5087(4) 0.3022(3) 0.0223(16) Uani 1 1 d . A 1
H13 H 0.1206 0.5566 0.3147 0.027 Uiso 1 1 calc R A 1
C77 C -0.1141(6) 0.1312(4) 0.2157(3) 0.0181(14) Uani 1 1 d . B 1
C36 C 0.5893(7) 0.4761(4) 0.3502(3) 0.0213(15) Uani 1 1 d . A 1
C40 C 0.7627(7) 0.6637(5) 0.3833(3) 0.0234(16) Uani 1 1 d . A 1
H40 H 0.7612 0.7243 0.3598 0.028 Uiso 1 1 calc R A 1
C18 C 0.0749(7) 0.4605(5) 0.2773(3) 0.0241(16) Uani 1 1 d . A 1
H18A H 0.0419 0.5004 0.2445 0.029 Uiso 1 1 calc R A 1
H18B H 0.1165 0.4098 0.2662 0.029 Uiso 1 1 calc R A 1
C89 C -0.0945(7) -0.0532(5) 0.0964(3) 0.0227(15) Uani 1 1 d . B 1
H89A H -0.1469 -0.0757 0.1283 0.034 Uiso 1 1 calc R B 1
H89B H -0.0554 -0.1023 0.0835 0.034 Uiso 1 1 calc R B 1
H89C H -0.1443 -0.0171 0.0678 0.034 Uiso 1 1 calc R B 1
C35 C 0.6480(7) 0.5279(5) 0.3781(3) 0.0228(16) Uani 1 1 d . A 1
H35 H 0.6513 0.5090 0.4164 0.027 Uiso 1 1 calc R A 1
C1 C 0.4335(6) 0.7571(4) 0.3335(3) 0.0206(15) Uani 1 1 d . A 1
C63 C 0.4813(6) 0.0542(4) 0.1984(3) 0.0225(15) Uani 1 1 d . B 1
H63A H 0.5028 0.0635 0.2340 0.027 Uiso 1 1 calc R B 1
H63B H 0.4668 0.1124 0.1738 0.027 Uiso 1 1 calc R B 1
C37 C 0.6485(7) 0.6112(4) 0.2049(3) 0.0207(15) Uani 1 1 d . A 1
H37 H 0.5803 0.5831 0.1909 0.025 Uiso 1 1 calc R A 1
C82 C -0.1236(7) 0.1264(4) 0.2761(3) 0.0215(15) Uani 1 1 d . B 1
H82 H -0.0691 0.0765 0.2945 0.026 Uiso 1 1 calc R B 1
C20 C 0.1262(7) 0.6833(5) 0.2023(3) 0.0285(18) Uani 1 1 d . A 1
H20A H 0.1619 0.7282 0.2181 0.034 Uiso 1 1 calc R A 1
H20B H 0.0623 0.6539 0.2281 0.034 Uiso 1 1 calc R A 1
C32 C 0.6416(6) 0.5824(4) 0.2665(3) 0.0209(15) Uani 1 1 d . A 1
C59 C 0.3368(6) -0.0187(5) 0.1509(3) 0.0236(16) Uani 1 1 d . B 1
H59A H 0.2629 -0.0543 0.1567 0.028 Uiso 1 1 calc R B 1
H59B H 0.3180 0.0359 0.1236 0.028 Uiso 1 1 calc R B 1
C45 C 0.4837(7) 0.3870(5) 0.4353(3) 0.0249(16) Uani 1 1 d . A 1
H45A H 0.5491 0.3874 0.4604 0.037 Uiso 1 1 calc R A 1
H45B H 0.4363 0.3343 0.4481 0.037 Uiso 1 1 calc R A 1
H45C H 0.4296 0.4390 0.4333 0.037 Uiso 1 1 calc R A 1
C83 C -0.0804(8) 0.2100(5) 0.2897(3) 0.0291(18) Uani 1 1 d . B 1
H83A H -0.1345 0.2596 0.2732 0.044 Uiso 1 1 calc R B 1
H83B H 0.0036 0.2208 0.2754 0.044 Uiso 1 1 calc R B 1
H83C H -0.0826 0.2030 0.3290 0.044 Uiso 1 1 calc R B 1
C65 C 0.3445(8) 0.1655(5) 0.2887(3) 0.0310(19) Uani 1 1 d . B 1
H65A H 0.4090 0.1717 0.2597 0.037 Uiso 1 1 calc R B 1
H65B H 0.2807 0.2121 0.2773 0.037 Uiso 1 1 calc R B 1
C86 C -0.1686(7) 0.3327(5) 0.0415(3) 0.0282(17) Uani 1 1 d . B 1
H86A H -0.1378 0.2911 0.0203 0.042 Uiso 1 1 calc R B 1
H86B H -0.0993 0.3586 0.0546 0.042 Uiso 1 1 calc R B 1
H86C H -0.2188 0.3791 0.0188 0.042 Uiso 1 1 calc R B 1
C17 C -0.0295(7) 0.4290(5) 0.3170(3) 0.0267(17) Uani 1 1 d . A 1
H17A H -0.0864 0.3960 0.3006 0.032 Uiso 1 1 calc R A 1
H17B H -0.0757 0.4799 0.3258 0.032 Uiso 1 1 calc R A 1
C14 C 0.2186(7) 0.4468(5) 0.3540(3) 0.0232(16) Uani 1 1 d . A 1
H14A H 0.2642 0.3964 0.3442 0.028 Uiso 1 1 calc R A 1
H14B H 0.2759 0.4785 0.3710 0.028 Uiso 1 1 calc R A 1
C64 C 0.2865(7) 0.0743(4) 0.2966(3) 0.0205(15) Uani 1 1 d . B 1
H64 H 0.3527 0.0286 0.3085 0.025 Uiso 1 1 calc R B 1
C74 C -0.0761(7) -0.0860(5) 0.2463(3) 0.0221(15) Uani 1 1 d . B 1
H74 H -0.1576 -0.0800 0.2340 0.026 Uiso 1 1 calc R B 1
C84 C -0.2535(8) 0.1082(6) 0.2976(3) 0.0323(19) Uani 1 1 d . B 1
H84A H -0.3094 0.1548 0.2787 0.048 Uiso 1 1 calc R B 1
H84B H -0.2582 0.1064 0.3365 0.048 Uiso 1 1 calc R B 1
H84C H -0.2769 0.0518 0.2917 0.048 Uiso 1 1 calc R B 1
C39 C 0.6315(7) 0.7092(5) 0.1837(3) 0.0274(17) Uani 1 1 d . A 1
H39A H 0.5580 0.7303 0.2009 0.041 Uiso 1 1 calc R A 1
H39B H 0.6223 0.7223 0.1445 0.041 Uiso 1 1 calc R A 1
H39C H 0.7032 0.7383 0.1921 0.041 Uiso 1 1 calc R A 1
C49 C 0.0692(7) 0.4873(5) 0.0743(3) 0.0273(17) Uani 1 1 d . B 1
H49 H 0.0516 0.5466 0.0566 0.033 Uiso 1 1 calc R B 1
C16 C 0.0204(8) 0.3705(5) 0.3683(3) 0.0298(18) Uani 1 1 d . A 1
H16A H -0.0487 0.3526 0.3944 0.036 Uiso 1 1 calc R A 1
H16B H 0.0587 0.3170 0.3596 0.036 Uiso 1 1 calc R A 1
C2 C 0.5255(8) 0.8154(5) 0.3054(4) 0.034(2) Uani 1 1 d . A 1
H2 H 0.5596 0.8063 0.2720 0.041 Uiso 1 1 calc R A 1
C60 C 0.4407(7) -0.0686(5) 0.1296(4) 0.0301(18) Uani 1 1 d . B 1
H60A H 0.4196 -0.0793 0.0943 0.036 Uiso 1 1 calc R B 1
H60B H 0.4545 -0.1260 0.1550 0.036 Uiso 1 1 calc R B 1
C21 C 0.0676(8) 0.7278(5) 0.1484(3) 0.0328(19) Uani 1 1 d . A 1
H21A H 0.0239 0.6839 0.1348 0.039 Uiso 1 1 calc R A 1
H21B H 0.0067 0.7735 0.1545 0.039 Uiso 1 1 calc R A 1
C61 C 0.5586(7) -0.0161(6) 0.1229(3) 0.0336(19) Uani 1 1 d . B 1
H61A H 0.6277 -0.0509 0.1110 0.040 Uiso 1 1 calc R B 1
H61B H 0.5475 0.0386 0.0948 0.040 Uiso 1 1 calc R B 1
C69 C 0.1896(7) 0.0642(6) 0.3420(3) 0.0287(17) Uani 1 1 d . B 1
H69A H 0.1554 0.0052 0.3484 0.034 Uiso 1 1 calc R B 1
H69B H 0.1219 0.1080 0.3312 0.034 Uiso 1 1 calc R B 1
C23 C 0.2627(8) 0.7012(6) 0.0994(3) 0.033(2) Uani 1 1 d . A 1
H23A H 0.2286 0.6558 0.0835 0.040 Uiso 1 1 calc R A 1
H23B H 0.3265 0.7313 0.0738 0.040 Uiso 1 1 calc R A 1
C15 C 0.1125(7) 0.4134(5) 0.3944(3) 0.0257(17) Uani 1 1 d . A 1
H15A H 0.1453 0.3709 0.4261 0.031 Uiso 1 1 calc R A 1
H15B H 0.0725 0.4631 0.4071 0.031 Uiso 1 1 calc R A 1
C62 C 0.5886(7) 0.0060(5) 0.1755(3) 0.0295(18) Uani 1 1 d . B 1
H62A H 0.6610 0.0431 0.1696 0.035 Uiso 1 1 calc R B 1
H62B H 0.6098 -0.0487 0.2023 0.035 Uiso 1 1 calc R B 1
C24 C 0.3203(7) 0.6579(5) 0.1533(3) 0.0287(18) Uani 1 1 d . A 1
H24A H 0.3831 0.6132 0.1475 0.034 Uiso 1 1 calc R A 1
H24B H 0.3616 0.7026 0.1673 0.034 Uiso 1 1 calc R A 1
C66 C 0.3999(9) 0.1764(6) 0.3406(3) 0.036(2) Uani 1 1 d . B 1
H66A H 0.4326 0.2357 0.3349 0.043 Uiso 1 1 calc R B 1
H66B H 0.4684 0.1330 0.3506 0.043 Uiso 1 1 calc R B 1
C6 C 0.3858(8) 0.7738(5) 0.3845(3) 0.033(2) Uani 1 1 d . A 1
C38 C 0.7678(8) 0.5757(5) 0.1843(3) 0.0305(18) Uani 1 1 d . A 1
H38A H 0.8367 0.6029 0.1966 0.046 Uiso 1 1 calc R A 1
H38B H 0.7695 0.5890 0.1447 0.046 Uiso 1 1 calc R A 1
H38C H 0.7742 0.5121 0.1983 0.046 Uiso 1 1 calc R A 1
C87 C -0.3601(8) 0.2530(6) 0.0725(4) 0.047(3) Uani 1 1 d . B 1
H87A H -0.3384 0.2158 0.0471 0.070 Uiso 1 1 calc R B 1
H87B H -0.4113 0.3032 0.0545 0.070 Uiso 1 1 calc R B 1
H87C H -0.4054 0.2191 0.1038 0.070 Uiso 1 1 calc R B 1
C44 C 0.6437(8) 0.3168(5) 0.3862(3) 0.034(2) Uani 1 1 d . A 1
H44A H 0.6745 0.3110 0.3504 0.051 Uiso 1 1 calc R A 1
H44B H 0.6125 0.2607 0.4064 0.051 Uiso 1 1 calc R A 1
H44C H 0.7103 0.3337 0.4058 0.051 Uiso 1 1 calc R A 1
C22 C 0.1601(8) 0.7680(5) 0.1075(3) 0.0327(19) Uani 1 1 d . A 1
H22A H 0.1963 0.8172 0.1190 0.039 Uiso 1 1 calc R A 1
H22B H 0.1201 0.7920 0.0727 0.039 Uiso 1 1 calc R A 1
C42 C 0.6967(8) 0.6682(6) 0.4370(3) 0.035(2) Uani 1 1 d . A 1
H42A H 0.6101 0.6847 0.4307 0.052 Uiso 1 1 calc R A 1
H42B H 0.7345 0.7120 0.4524 0.052 Uiso 1 1 calc R A 1
H42C H 0.7034 0.6109 0.4622 0.052 Uiso 1 1 calc R A 1
C67 C 0.2987(9) 0.1628(6) 0.3870(3) 0.037(2) Uani 1 1 d . B 1
H67A H 0.3355 0.1666 0.4213 0.045 Uiso 1 1 calc R B 1
H67B H 0.2342 0.2098 0.3784 0.045 Uiso 1 1 calc R B 1
C68 C 0.2430(9) 0.0764(6) 0.3938(3) 0.039(2) Uani 1 1 d . B 1
H68A H 0.1773 0.0705 0.4223 0.047 Uiso 1 1 calc R B 1
H68B H 0.3062 0.0296 0.4060 0.047 Uiso 1 1 calc R B 1
C3 C 0.5661(9) 0.8835(5) 0.3248(4) 0.037(2) Uani 1 1 d . A 1
H3 H 0.6272 0.9197 0.3047 0.045 Uiso 1 1 calc R A 1
C41 C 0.8956(8) 0.6349(6) 0.3922(4) 0.041(2) Uani 1 1 d . A 1
H41A H 0.9003 0.5773 0.4174 0.062 Uiso 1 1 calc R A 1
H41B H 0.9366 0.6775 0.4074 0.062 Uiso 1 1 calc R A 1
H41C H 0.9360 0.6311 0.3577 0.062 Uiso 1 1 calc R A 1
C4 C 0.5201(10) 0.9001(5) 0.3722(4) 0.044(3) Uani 1 1 d . A 1
H4 H 0.5480 0.9478 0.3850 0.053 Uiso 1 1 calc R A 1
C5 C 0.4303(10) 0.8452(5) 0.4022(4) 0.044(3) Uani 1 1 d . A 1
H5 H 0.3988 0.8566 0.4354 0.053 Uiso 1 1 calc R A 1
C100 C 0.577(2) 0.5310(16) 1.0751(8) 0.058(3) Uani 0.50 1 d PD C -1
H10A H 0.6478 0.4899 1.0788 0.088 Uiso 0.50 1 calc PR C -1
H10B H 0.5309 0.5227 1.1098 0.088 Uiso 0.50 1 calc PR C -1
H10C H 0.6047 0.5911 1.0645 0.088 Uiso 0.50 1 calc PR C -1
C101 C 0.499(2) 0.5151(16) 1.0347(7) 0.058(3) Uani 0.50 1 d PD C -1
H10D H 0.4697 0.4550 1.0478 0.070 Uiso 0.50 1 calc PR C -1
H10E H 0.4263 0.5553 1.0339 0.070 Uiso 0.50 1 calc PR C -1
C102 C 0.5400(19) 0.5225(13) 0.9809(7) 0.058(3) Uani 0.50 1 d PD C -1
H10F H 0.6151 0.4845 0.9817 0.070 Uiso 0.50 1 calc PR C -1
H10G H 0.5653 0.5835 0.9670 0.070 Uiso 0.50 1 calc PR C -1
C103 C 0.462(2) 0.5024(12) 0.9414(8) 0.058(3) Uani 0.50 1 d PD C -1
H10H H 0.3795 0.5289 0.9461 0.070 Uiso 0.50 1 calc PR C -1
H10I H 0.4943 0.5314 0.9050 0.070 Uiso 0.50 1 calc PR C -1
C104 C 0.448(2) 0.4116(13) 0.9426(10) 0.058(3) Uani 0.50 1 d PD C -1
H10J H 0.5296 0.3830 0.9407 0.088 Uiso 0.50 1 calc PR C -1
H10K H 0.4014 0.4063 0.9116 0.088 Uiso 0.50 1 calc PR C -1
H10L H 0.4051 0.3835 0.9762 0.088 Uiso 0.50 1 calc PR C -1
C105 C 0.148(3) 0.124(2) 0.5767(12) 0.35(2) Uani 1 1 d D D -2
H10M H 0.1750 0.1219 0.6134 0.527 Uiso 1 1 calc R D -2
H10N H 0.1062 0.1809 0.5625 0.527 Uiso 1 1 calc R D -2
H10O H 0.2201 0.1177 0.5533 0.527 Uiso 1 1 calc R D -2
C106 C 0.062(2) 0.052(2) 0.5781(14) 0.35(2) Uani 1 1 d D D -2
H10P H -0.0104 0.0750 0.5567 0.422 Uiso 1 1 calc R D -2
H10Q H 0.0338 0.0273 0.6159 0.422 Uiso 1 1 calc R D -2
C107 C 0.126(2) -0.020(2) 0.5553(15) 0.35(2) Uani 1 1 d D D -2
H10R H 0.1267 -0.0760 0.5831 0.422 Uiso 1 1 calc R D -2
H10S H 0.0815 -0.0287 0.5239 0.422 Uiso 1 1 calc R D -2
C108 C 0.256(2) 0.0042(19) 0.5378(11) 0.35(2) Uani 1 1 d D D -2
H10T H 0.2565 0.0419 0.5008 0.422 Uiso 1 1 calc R D -2
H10U H 0.2872 0.0387 0.5621 0.422 Uiso 1 1 calc R D -2
C109 C 0.340(3) -0.074(2) 0.5386(12) 0.35(2) Uani 1 1 d D D -2
H10V H 0.3515 -0.0830 0.5019 0.527 Uiso 1 1 calc R D -2
H10W H 0.3049 -0.1254 0.5624 0.527 Uiso 1 1 calc R D -2
H10X H 0.4199 -0.0635 0.5521 0.527 Uiso 1 1 calc R D -2

loop_
_atom_site_aniso_label
_atom_site_aniso_U_11
_atom_site_aniso_U_22
_atom_site_aniso_U_33
_atom_site_aniso_U_23
_atom_site_aniso_U_13
_atom_site_aniso_U_12
Au1 0.01561(15) 0.01844(14) 0.02617(15) -0.00414(11) -0.00214(11) 0.00591(11)
Au2 0.01218(14) 0.01148(13) 0.02060(14) 0.00065(9) 0.00097(10) 0.00247(10)
P2 0.0119(8) 0.0123(8) 0.0232(9) 0.0012(6) 0.0005(7) 0.0018(7)
P1 0.0133(9) 0.0181(8) 0.0254(9) -0.0045(7) 0.0001(7) 0.0058(7)
C57 0.016(3) 0.016(3) 0.023(3) 0.004(3) 0.003(3) -0.002(3)
C30 0.014(3) 0.016(3) 0.022(3) 0.000(3) 0.001(3) 0.007(3)
C52 0.018(4) 0.012(3) 0.024(3) 0.001(3) 0.002(3) 0.000(3)
C53 0.015(4) 0.023(4) 0.023(3) -0.003(3) 0.005(3) -0.002(3)
C7 0.034(5) 0.025(4) 0.025(4) -0.002(3) -0.004(3) 0.005(4)
C29 0.016(4) 0.021(3) 0.030(4) -0.001(3) 0.004(3) 0.007(3)
C25 0.018(4) 0.017(3) 0.022(3) -0.003(3) -0.002(3) 0.010(3)
C28 0.016(4) 0.019(3) 0.034(4) -0.005(3) 0.009(3) 0.006(3)
C54 0.015(4) 0.022(4) 0.034(4) -0.001(3) 0.012(3) 0.003(3)
C26 0.014(3) 0.023(4) 0.027(4) -0.006(3) 0.002(3) 0.002(3)
C55 0.027(4) 0.025(4) 0.033(4) -0.006(3) 0.015(3) -0.003(3)
C12 0.026(4) 0.028(4) 0.030(4) -0.004(3) -0.005(3) -0.002(3)
C27 0.024(4) 0.016(3) 0.029(4) -0.005(3) -0.001(3) 0.006(3)
C56 0.026(4) 0.028(4) 0.023(4) -0.005(3) 0.004(3) -0.007(3)
C11 0.049(6) 0.032(4) 0.034(4) -0.004(4) -0.017(4) 0.007(4)
C10 0.035(5) 0.054(6) 0.027(4) -0.002(4) 0.005(4) -0.005(5)
C8 0.057(6) 0.032(4) 0.030(4) -0.005(3) 0.001(4) 0.010(4)
C9 0.046(6) 0.057(6) 0.036(5) -0.008(4) 0.008(4) 0.012(5)
C70 0.010(3) 0.014(3) 0.023(3) 0.001(3) 0.004(3) -0.005(3)
C75 0.015(3) 0.010(3) 0.023(3) 0.000(2) 0.004(3) 0.003(3)
C47 0.020(4) 0.017(3) 0.023(3) -0.002(3) 0.000(3) 0.002(3)
C81 0.008(3) 0.010(3) 0.027(3) 0.000(3) 0.000(3) 0.001(3)
C88 0.013(3) 0.017(3) 0.024(3) -0.001(3) 0.000(3) 0.007(3)
C78 0.011(3) 0.018(3) 0.030(4) -0.003(3) 0.005(3) 0.002(3)
C46 0.007(3) 0.011(3) 0.022(3) 0.003(2) 0.001(3) 0.001(3)
C73 0.021(4) 0.018(3) 0.032(4) 0.003(3) 0.002(3) -0.005(3)
C50 0.015(3) 0.019(3) 0.026(4) 0.003(3) 0.002(3) 0.000(3)
C51 0.011(3) 0.014(3) 0.026(3) -0.003(3) -0.001(3) 0.001(3)
C76 0.008(3) 0.015(3) 0.026(3) 0.003(3) 0.003(3) 0.000(3)
C71 0.011(3) 0.018(3) 0.028(4) -0.001(3) 0.001(3) 0.002(3)
C80 0.011(3) 0.017(3) 0.021(3) 0.001(3) 0.003(3) 0.001(3)
C85 0.013(3) 0.021(3) 0.026(4) 0.004(3) 0.000(3) 0.004(3)
C79 0.014(3) 0.015(3) 0.033(4) 0.001(3) -0.001(3) 0.004(3)
C90 0.024(4) 0.027(4) 0.026(4) -0.008(3) 0.002(3) 0.005(3)
C31 0.012(3) 0.018(3) 0.026(4) -0.005(3) 0.002(3) 0.003(3)
C19 0.017(4) 0.023(3) 0.024(3) -0.005(3) -0.003(3) 0.007(3)
C72 0.022(4) 0.017(3) 0.026(4) 0.007(3) 0.000(3) -0.006(3)
C43 0.018(4) 0.017(3) 0.023(3) 0.004(3) 0.003(3) -0.001(3)
C33 0.016(4) 0.013(3) 0.033(4) 0.001(3) 0.005(3) 0.003(3)
C34 0.017(4) 0.021(3) 0.027(4) 0.000(3) 0.000(3) 0.008(3)
C58 0.013(3) 0.012(3) 0.033(4) 0.000(3) 0.004(3) 0.003(3)
C48 0.017(4) 0.013(3) 0.037(4) -0.006(3) -0.003(3) 0.005(3)
C13 0.024(4) 0.018(3) 0.024(4) -0.004(3) 0.002(3) 0.008(3)
C77 0.010(3) 0.013(3) 0.028(4) 0.001(3) 0.002(3) -0.004(3)
C36 0.014(3) 0.015(3) 0.030(4) 0.002(3) 0.002(3) 0.006(3)
C40 0.015(4) 0.021(3) 0.030(4) 0.003(3) 0.000(3) 0.000(3)
C18 0.015(4) 0.028(4) 0.029(4) -0.006(3) 0.000(3) -0.001(3)
C89 0.016(4) 0.021(3) 0.029(4) -0.002(3) 0.002(3) -0.004(3)
C35 0.021(4) 0.023(4) 0.021(3) 0.002(3) 0.003(3) 0.005(3)
C1 0.009(3) 0.014(3) 0.034(4) 0.002(3) -0.009(3) 0.006(3)
C63 0.011(3) 0.017(3) 0.036(4) 0.000(3) 0.001(3) -0.002(3)
C37 0.012(3) 0.019(3) 0.026(4) 0.004(3) 0.009(3) -0.002(3)
C82 0.019(4) 0.015(3) 0.029(4) -0.002(3) -0.003(3) 0.004(3)
C20 0.025(4) 0.023(4) 0.037(4) -0.008(3) -0.006(3) 0.017(3)
C32 0.010(3) 0.020(3) 0.029(4) -0.001(3) 0.002(3) 0.005(3)
C59 0.010(3) 0.027(4) 0.035(4) -0.010(3) 0.000(3) 0.002(3)
C45 0.017(4) 0.030(4) 0.025(4) 0.000(3) 0.004(3) -0.005(3)
C83 0.035(5) 0.018(4) 0.035(4) -0.008(3) 0.001(4) 0.002(3)
C65 0.040(5) 0.028(4) 0.025(4) -0.007(3) -0.009(4) 0.006(4)
C86 0.022(4) 0.026(4) 0.030(4) 0.006(3) 0.000(3) 0.002(3)
C17 0.018(4) 0.028(4) 0.035(4) -0.008(3) 0.002(3) 0.001(3)
C14 0.017(4) 0.026(4) 0.024(4) -0.002(3) 0.001(3) 0.005(3)
C64 0.020(4) 0.019(3) 0.020(3) 0.000(3) -0.004(3) 0.006(3)
C74 0.015(3) 0.021(3) 0.028(4) 0.000(3) 0.003(3) 0.000(3)
C84 0.024(4) 0.037(4) 0.032(4) -0.002(3) 0.005(3) 0.001(4)
C39 0.026(4) 0.022(4) 0.028(4) 0.006(3) 0.004(3) 0.004(3)
C49 0.026(4) 0.022(4) 0.032(4) -0.003(3) -0.006(3) 0.009(3)
C16 0.023(4) 0.034(4) 0.031(4) -0.005(3) 0.007(3) -0.003(4)
C2 0.030(5) 0.019(4) 0.049(5) -0.002(3) -0.009(4) 0.011(4)
C60 0.012(4) 0.036(4) 0.047(5) -0.018(4) 0.003(3) -0.001(3)
C21 0.026(4) 0.031(4) 0.038(4) -0.001(3) -0.005(4) 0.009(4)
C61 0.019(4) 0.037(4) 0.046(5) -0.013(4) 0.001(4) 0.011(4)
C69 0.020(4) 0.036(4) 0.029(4) -0.006(3) 0.005(3) -0.004(4)
C23 0.028(4) 0.042(5) 0.027(4) -0.002(3) -0.005(3) 0.011(4)
C15 0.022(4) 0.029(4) 0.023(4) 0.001(3) 0.006(3) 0.000(3)
C62 0.015(4) 0.028(4) 0.043(5) -0.004(3) -0.006(3) 0.006(3)
C24 0.020(4) 0.028(4) 0.034(4) -0.002(3) -0.002(3) 0.009(3)
C66 0.039(5) 0.036(5) 0.037(5) -0.014(4) -0.002(4) -0.007(4)
C6 0.041(5) 0.022(4) 0.036(4) -0.006(3) -0.018(4) 0.015(4)
C38 0.026(4) 0.031(4) 0.031(4) -0.002(3) 0.009(3) 0.005(4)
C87 0.016(4) 0.038(5) 0.071(7) 0.018(5) -0.014(4) 0.002(4)
C44 0.038(5) 0.022(4) 0.041(5) -0.003(3) -0.007(4) 0.011(4)
C22 0.032(5) 0.021(4) 0.042(5) 0.000(3) -0.006(4) 0.008(4)
C42 0.036(5) 0.036(5) 0.032(4) -0.010(4) -0.004(4) 0.001(4)
C67 0.044(5) 0.036(5) 0.034(4) -0.013(4) -0.001(4) 0.004(4)
C68 0.040(5) 0.050(5) 0.027(4) -0.011(4) 0.003(4) 0.003(5)
C3 0.037(5) 0.022(4) 0.052(5) -0.004(4) -0.006(4) -0.001(4)
C41 0.027(5) 0.032(5) 0.064(6) -0.010(4) -0.011(4) 0.001(4)
C4 0.062(7) 0.018(4) 0.055(6) -0.010(4) -0.021(5) -0.003(4)
C5 0.060(7) 0.022(4) 0.052(5) -0.013(4) -0.019(5) 0.013(4)
C100 0.054(8) 0.054(7) 0.068(8) -0.016(5) -0.007(6) 0.006(6)
C101 0.054(8) 0.054(7) 0.068(8) -0.016(5) -0.007(6) 0.006(6)
C102 0.054(8) 0.054(7) 0.068(8) -0.016(5) -0.007(6) 0.006(6)
C103 0.054(8) 0.054(7) 0.068(8) -0.016(5) -0.007(6) 0.006(6)
C104 0.054(8) 0.054(7) 0.068(8) -0.016(5) -0.007(6) 0.006(6)
C105 0.24(3) 0.56(5) 0.177(16) 0.11(2) -0.123(18) -0.11(3)
C106 0.24(3) 0.56(5) 0.177(16) 0.11(2) -0.123(18) -0.11(3)
C107 0.24(3) 0.56(5) 0.177(16) 0.11(2) -0.123(18) -0.11(3)
C108 0.24(3) 0.56(5) 0.177(16) 0.11(2) -0.123(18) -0.11(3)
C109 0.24(3) 0.56(5) 0.177(16) 0.11(2) -0.123(18) -0.11(3)

loop_
_atom_type_symbol
_atom_type_description
_atom_type_scat_dispersion_real
_atom_type_scat_dispersion_imag
_atom_type_scat_source
C C 0.0033 0.0016 'International Tables Vol C Tables 4.2.6.8 and 6.1.1.4'
H H 0.0000 0.0000 'International Tables Vol C Tables 4.2.6.8 and 6.1.1.4'
P P 0.1023 0.0942 'International Tables Vol C Tables 4.2.6.8 and 6.1.1.4'
Au Au -2.0133 8.8022 'International Tables Vol C Tables 4.2.6.8 and 6.1.1.4'

loop_
_geom_angle_atom_site_label_1
_geom_angle_atom_site_label_2
_geom_angle_atom_site_label_3
_geom_angle
C1 Au1 P1 175.84(17)
C46 Au2 P2 173.66(19)
C70 P2 C58 103.0(3)
C70 P2 C64 105.0(3)
C58 P2 C64 102.6(3)
C70 P2 Au2 117.5(2)
C58 P2 Au2 113.6(2)
C64 P2 Au2 113.4(2)
C13 P1 C25 106.4(3)
C13 P1 C19 105.7(3)
C25 P1 C19 103.7(3)
C13 P1 Au1 108.8(2)
C25 P1 Au1 120.2(2)
C19 P1 Au1 111.0(2)
C52 C57 C56 121.4(6)
C52 C57 H57 119.3
C56 C57 H57 119.3
C29 C30 C25 117.6(7)
C29 C30 C31 117.3(6)
C25 C30 C31 124.9(6)
C57 C52 C53 118.6(6)
C57 C52 C51 120.0(6)
C53 C52 C51 121.5(6)
C54 C53 C52 118.8(7)
C54 C53 H53 120.6
C52 C53 H53 120.6
C8 C7 C12 118.3(8)
C8 C7 C6 121.3(7)
C12 C7 C6 120.4(7)
C28 C29 C30 122.4(7)
C28 C29 H29 118.8
C30 C29 H29 118.8
C26 C25 C30 119.1(6)
C26 C25 P1 117.1(5)
C30 C25 P1 123.7(5)
C29 C28 C27 119.6(6)
C29 C28 H28 120.2
C27 C28 H28 120.2
C55 C54 C53 122.0(7)
C55 C54 H54 119.0
C53 C54 H54 119.0
C27 C26 C25 121.9(7)
C27 C26 H26 119.1
C25 C26 H26 119.1
C56 C55 C54 120.0(7)
C56 C55 H55 120.0
C54 C55 H55 120.0
C7 C12 C11 119.3(8)
C7 C12 H12 120.4
C11 C12 H12 120.4
C28 C27 C26 119.3(7)
C28 C27 H27 120.3
C26 C27 H27 120.3
C55 C56 C57 119.2(7)
C55 C56 H56 120.4
C57 C56 H56 120.4
C10 C11 C12 122.0(8)
C10 C11 H11 119.0
C12 C11 H11 119.0
C9 C10 C11 118.7(9)
C9 C10 H10 120.7
C11 C10 H10 120.7
C7 C8 C9 121.9(8)
C7 C8 H8 119.0
C9 C8 H8 119.0
C10 C9 C8 119.9(9)
C10 C9 H9 120.0
C8 C9 H9 120.0
C71 C70 C75 118.9(6)
C71 C70 P2 117.2(5)
C75 C70 P2 123.9(5)
C74 C75 C70 118.8(6)
C74 C75 C76 116.2(6)
C70 C75 C76 124.9(6)
C48 C47 C46 122.3(7)
C48 C47 H47 118.8
C46 C47 H47 118.8
C80 C81 C76 118.9(6)
C80 C81 C88 118.1(6)
C76 C81 C88 123.0(5)
C89 C88 C81 110.3(6)
C89 C88 C90 111.3(6)
C81 C88 C90 111.9(6)
C89 C88 H88 107.7
C81 C88 H88 107.7
C90 C88 H88 107.7
C79 C78 C77 122.2(6)
C79 C78 H78 118.9
C77 C78 H78 118.9
C51 C46 C47 116.5(5)
C51 C46 Au2 125.7(4)
C47 C46 Au2 117.8(5)
C72 C73 C74 119.1(7)
C72 C73 H73 120.4
C74 C73 H73 120.4
C49 C50 C51 119.8(7)
C49 C50 H50 120.1
C51 C50 H50 120.1
C46 C51 C50 121.1(6)
C46 C51 C52 122.9(6)
C50 C51 C52 115.9(6)
C77 C76 C81 119.8(6)
C77 C76 C75 120.8(6)
C81 C76 C75 119.1(6)
C72 C71 C70 120.9(6)
C72 C71 H71 119.6
C70 C71 H71 119.6
C79 C80 C81 121.8(6)
C79 C80 H80 119.1
C81 C80 H80 119.1
C87 C85 C79 111.2(6)
C87 C85 C86 111.1(7)
C79 C85 C86 111.7(6)
C87 C85 H85 107.6
C79 C85 H85 107.6
C86 C85 H85 107.6
C78 C79 C80 118.0(6)
C78 C79 C85 120.8(6)
C80 C79 C85 121.0(6)
C32 C31 C36 119.3(7)
C32 C31 C30 120.2(6)
C36 C31 C30 120.4(6)
C24 C19 C20 110.3(6)
C24 C19 P1 112.1(5)
C20 C19 P1 110.4(5)
C24 C19 H19 107.9
C20 C19 H19 107.9
P1 C19 H19 107.9
C73 C72 C71 120.3(6)
C73 C72 H72 119.9
C71 C72 H72 119.9
C45 C43 C36 113.7(6)
C45 C43 C44 108.2(6)
C36 C43 C44 109.6(6)
C45 C43 H43 108.4
C36 C43 H43 108.4
C44 C43 H43 108.4
C32 C33 C34 122.0(7)
C32 C33 H33 119.0
C34 C33 H33 119.0
C35 C34 C33 117.4(7)
C35 C34 C40 123.6(6)
C33 C34 C40 119.0(7)
C63 C58 C59 110.9(6)
C63 C58 P2 113.8(5)
C59 C58 P2 110.3(5)
C63 C58 H58 107.2
C59 C58 H58 107.2
P2 C58 H58 107.2
C49 C48 C47 120.3(6)
C49 C48 H48 119.8
C47 C48 H48 119.8
C18 C13 C14 109.4(6)
C18 C13 P1 118.9(5)
C14 C13 P1 110.2(5)
C18 C13 H13 105.8
C14 C13 H13 105.8
P1 C13 H13 105.8
C78 C77 C76 119.3(6)
C78 C77 C82 117.9(6)
C76 C77 C82 122.7(6)
C35 C36 C31 117.8(7)
C35 C36 C43 120.8(6)
C31 C36 C43 121.3(7)
C41 C40 C34 110.4(6)
C41 C40 C42 110.5(7)
C34 C40 C42 113.5(7)
C41 C40 H40 107.4
C34 C40 H40 107.4
C42 C40 H40 107.4
C17 C18 C13 111.2(6)
C17 C18 H18A 109.4
C13 C18 H18A 109.4
C17 C18 H18B 109.4
C13 C18 H18B 109.4
H18A C18 H18B 108.0
C34 C35 C36 123.3(7)
C34 C35 H35 118.4
C36 C35 H35 118.4
C2 C1 C6 116.0(7)
C2 C1 Au1 119.6(6)
C6 C1 Au1 124.3(6)
C58 C63 C62 111.7(6)
C58 C63 H63A 109.3
C62 C63 H63A 109.3
C58 C63 H63B 109.3
C62 C63 H63B 109.3
H63A C63 H63B 107.9
C39 C37 C38 112.2(6)
C39 C37 C32 113.6(6)
C38 C37 C32 108.9(6)
C39 C37 H37 107.3
C38 C37 H37 107.3
C32 C37 H37 107.3
C84 C82 C77 110.5(6)
C84 C82 C83 110.6(6)
C77 C82 C83 111.7(6)
C84 C82 H82 108.0
C77 C82 H82 108.0
C83 C82 H82 108.0
C19 C20 C21 110.9(6)
C19 C20 H20A 109.5
C21 C20 H20A 109.5
C19 C20 H20B 109.5
C21 C20 H20B 109.5
H20A C20 H20B 108.0
C33 C32 C31 120.1(7)
C33 C32 C37 119.0(7)
C31 C32 C37 120.9(7)
C60 C59 C58 112.1(6)
C60 C59 H59A 109.2
C58 C59 H59A 109.2
C60 C59 H59B 109.2
C58 C59 H59B 109.2
H59A C59 H59B 107.9
C66 C65 C64 111.4(6)
C66 C65 H65A 109.3
C64 C65 H65A 109.3
C66 C65 H65B 109.3
C64 C65 H65B 109.3
H65A C65 H65B 108.0
C18 C17 C16 110.0(6)
C18 C17 H17A 109.7
C16 C17 H17A 109.7
C18 C17 H17B 109.7
C16 C17 H17B 109.7
H17A C17 H17B 108.2
C15 C14 C13 110.4(6)
C15 C14 H14A 109.6
C13 C14 H14A 109.6
C15 C14 H14B 109.6
C13 C14 H14B 109.6
H14A C14 H14B 108.1
C69 C64 C65 109.1(6)
C69 C64 P2 115.4(5)
C65 C64 P2 109.7(5)
C69 C64 H64 107.4
C65 C64 H64 107.4
P2 C64 H64 107.4
C75 C74 C73 121.9(7)
C75 C74 H74 119.0
C73 C74 H74 119.0
C48 C49 C50 119.8(6)
C48 C49 H49 120.1
C50 C49 H49 120.1
C15 C16 C17 113.5(7)
C15 C16 H16A 108.9
C17 C16 H16A 108.9
C15 C16 H16B 108.9
C17 C16 H16B 108.9
H16A C16 H16B 107.7
C3 C2 C1 122.8(9)
C3 C2 H2 118.6
C1 C2 H2 118.6
C59 C60 C61 110.1(6)
C59 C60 H60A 109.6
C61 C60 H60A 109.6
C59 C60 H60B 109.6
C61 C60 H60B 109.6
H60A C60 H60B 108.2
C22 C21 C20 111.6(7)
C22 C21 H21A 109.3
C20 C21 H21A 109.3
C22 C21 H21B 109.3
C20 C21 H21B 109.3
H21A C21 H21B 108.0
C62 C61 C60 110.7(7)
C62 C61 H61A 109.5
C60 C61 H61A 109.5
C62 C61 H61B 109.5
C60 C61 H61B 109.5
H61A C61 H61B 108.1
C64 C69 C68 111.1(7)
C64 C69 H69A 109.4
C68 C69 H69A 109.4
C64 C69 H69B 109.4
C68 C69 H69B 109.4
H69A C69 H69B 108.0
C24 C23 C22 110.6(7)
C24 C23 H23A 109.5
C22 C23 H23A 109.5
C24 C23 H23B 109.5
C22 C23 H23B 109.5
H23A C23 H23B 108.1
C16 C15 C14 110.5(6)
C16 C15 H15A 109.5
C14 C15 H15A 109.5
C16 C15 H15B 109.5
C14 C15 H15B 109.5
H15A C15 H15B 108.1
C61 C62 C63 112.1(6)
C61 C62 H62A 109.2
C63 C62 H62A 109.2
C61 C62 H62B 109.2
C63 C62 H62B 109.2
H62A C62 H62B 107.9
C19 C24 C23 111.4(7)
C19 C24 H24A 109.3
C23 C24 H24A 109.3
C19 C24 H24B 109.3
C23 C24 H24B 109.3
H24A C24 H24B 108.0
C65 C66 C67 109.3(8)
C65 C66 H66A 109.8
C67 C66 H66A 109.8
C65 C66 H66B 109.8
C67 C66 H66B 109.8
H66A C66 H66B 108.3
C5 C6 C7 117.9(8)
C5 C6 C1 118.6(9)
C7 C6 C1 123.5(7)
C21 C22 C23 111.6(7)
C21 C22 H22A 109.3
C23 C22 H22A 109.3
C21 C22 H22B 109.3
C23 C22 H22B 109.3
H22A C22 H22B 108.0
C68 C67 C66 110.7(7)
C68 C67 H67A 109.5
C66 C67 H67A 109.5
C68 C67 H67B 109.5
C66 C67 H67B 109.5
H67A C67 H67B 108.1
C67 C68 C69 112.6(7)
C67 C68 H68A 109.1
C69 C68 H68A 109.1
C67 C68 H68B 109.1
C69 C68 H68B 109.1
H68A C68 H68B 107.8
C4 C3 C2 121.2(10)
C4 C3 H3 119.4
C2 C3 H3 119.4
C3 C4 C5 119.0(8)
C3 C4 H4 120.5
C5 C4 H4 120.5
C4 C5 C6 122.3(9)
C4 C5 H5 118.8
C6 C5 H5 118.8
C102 C101 C100 122.2(19)
C102 C101 H10D 106.8
C100 C101 H10D 106.8
C102 C101 H10E 106.8
C100 C101 H10E 106.8
H10D C101 H10E 106.6
C101 C102 C103 121.2(17)
C101 C102 H10F 107.0
C103 C102 H10F 107.0
C101 C102 H10G 107.0
C103 C102 H10G 107.0
H10F C102 H10G 106.8
C104 C103 C102 117.0(15)
C104 C103 H10H 108.1
C102 C103 H10H 108.1
C104 C103 H10I 108.1
C102 C103 H10I 108.1
H10H C103 H10I 107.3
C106 C105 H10M 109.5
C106 C105 H10N 109.5
H10M C105 H10N 109.5
C106 C105 H10O 109.5
H10M C105 H10O 109.5
H10N C105 H10O 109.5
C105 C106 C107 110.3(9)
C105 C106 H10P 109.6
C107 C106 H10P 109.6
C105 C106 H10Q 109.6
C107 C106 H10Q 109.6
H10P C106 H10Q 108.1
C108 C107 C106 109.7(9)
C108 C107 H10R 109.7
C106 C107 H10R 109.7
C108 C107 H10S 109.7
C106 C107 H10S 109.7
H10R C107 H10S 108.2
C109 C108 C107 112.8(11)
C109 C108 H10T 109.0
C107 C108 H10T 109.0
C109 C108 H10U 109.0
C107 C108 H10U 109.0
H10T C108 H10U 107.8
C108 C109 H10V 109.5
C108 C109 H10W 109.5
H10V C109 H10W 109.5
C108 C109 H10X 109.5
H10V C109 H10X 109.5
H10W C109 H10X 109.5

loop_
_geom_bond_atom_site_label_1
_geom_bond_atom_site_label_2
_geom_bond_distance
Au1 C1 2.022(7)
Au1 P1 2.2953(19)
Au2 C46 2.055(6)
Au2 P2 2.2911(16)
P2 C70 1.822(7)
P2 C58 1.855(7)
P2 C64 1.856(7)
P1 C13 1.830(8)
P1 C25 1.835(6)
P1 C19 1.854(7)
C57 C52 1.389(10)
C57 C56 1.394(10)
C57 H57 0.9500
C30 C29 1.407(9)
C30 C25 1.427(9)
C30 C31 1.501(10)
C52 C53 1.410(9)
C52 C51 1.495(9)
C53 C54 1.381(10)
C53 H53 0.9500
C7 C8 1.381(12)
C7 C12 1.396(10)
C7 C6 1.440(13)
C29 C28 1.388(11)
C29 H29 0.9500
C25 C26 1.398(10)
C28 C27 1.392(10)
C28 H28 0.9500
C54 C55 1.372(11)
C54 H54 0.9500
C26 C27 1.394(9)
C26 H26 0.9500
C55 C56 1.372(11)
C55 H55 0.9500
C12 C11 1.399(13)
C12 H12 0.9500
C27 H27 0.9500
C56 H56 0.9500
C11 C10 1.379(13)
C11 H11 0.9500
C10 C9 1.375(13)
C10 H10 0.9500
C8 C9 1.395(14)
C8 H8 0.9500
C9 H9 0.9500
C70 C71 1.398(9)
C70 C75 1.412(9)
C75 C74 1.388(10)
C75 C76 1.515(8)
C47 C48 1.385(9)
C47 C46 1.415(9)
C47 H47 0.9500
C81 C80 1.404(8)
C81 C76 1.409(10)
C81 C88 1.520(9)
C88 C89 1.514(10)
C88 C90 1.531(10)
C88 H88 1.0000
C78 C79 1.383(10)
C78 C77 1.397(9)
C78 H78 0.9500
C46 C51 1.413(9)
C73 C72 1.372(11)
C73 C74 1.396(9)
C73 H73 0.9500
C50 C49 1.398(10)
C50 C51 1.415(9)
C50 H50 0.9500
C76 C77 1.407(9)
C71 C72 1.397(10)
C71 H71 0.9500
C80 C79 1.403(9)
C80 H80 0.9500
C85 C87 1.472(12)
C85 C79 1.516(9)
C85 C86 1.550(11)
C85 H85 1.0000
C90 H90A 0.9800
C90 H90B 0.9800
C90 H90C 0.9800
C31 C32 1.396(10)
C31 C36 1.441(10)
C19 C24 1.487(11)
C19 C20 1.532(9)
C19 H19 1.0000
C72 H72 0.9500
C43 C45 1.512(10)
C43 C36 1.535(10)
C43 C44 1.539(9)
C43 H43 1.0000
C33 C32 1.379(10)
C33 C34 1.405(10)
C33 H33 0.9500
C34 C35 1.385(11)
C34 C40 1.514(11)
C58 C63 1.485(10)
C58 C59 1.545(10)
C58 H58 1.0000
C48 C49 1.382(11)
C48 H48 0.9500
C13 C18 1.539(11)
C13 C14 1.549(9)
C13 H13 1.0000
C77 C82 1.521(10)
C36 C35 1.389(11)
C40 C41 1.512(11)
C40 C42 1.532(11)
C40 H40 1.0000
C18 C17 1.514(11)
C18 H18A 0.9900
C18 H18B 0.9900
C89 H89A 0.9800
C89 H89B 0.9800
C89 H89C 0.9800
C35 H35 0.9500
C1 C2 1.443(12)
C1 C6 1.453(11)
C63 C62 1.534(10)
C63 H63A 0.9900
C63 H63B 0.9900
C37 C39 1.514(9)
C37 C38 1.515(10)
C37 C32 1.527(10)
C37 H37 1.0000
C82 C84 1.515(11)
C82 C83 1.531(10)
C82 H82 1.0000
C20 C21 1.541(10)
C20 H20A 0.9900
C20 H20B 0.9900
C59 C60 1.503(9)
C59 H59A 0.9900
C59 H59B 0.9900
C45 H45A 0.9800
C45 H45B 0.9800
C45 H45C 0.9800
C83 H83A 0.9800
C83 H83B 0.9800
C83 H83C 0.9800
C65 C66 1.522(11)
C65 C64 1.560(11)
C65 H65A 0.9900
C65 H65B 0.9900
C86 H86A 0.9800
C86 H86B 0.9800
C86 H86C 0.9800
C17 C16 1.517(11)
C17 H17A 0.9900
C17 H17B 0.9900
C14 C15 1.543(11)
C14 H14A 0.9900
C14 H14B 0.9900
C64 C69 1.517(11)
C64 H64 1.0000
C74 H74 0.9500
C84 H84A 0.9800
C84 H84B 0.9800
C84 H84C 0.9800
C39 H39A 0.9800
C39 H39B 0.9800
C39 H39C 0.9800
C49 H49 0.9500
C16 C15 1.494(11)
C16 H16A 0.9900
C16 H16B 0.9900
C2 C3 1.374(12)
C2 H2 0.9500
C60 C61 1.544(12)
C60 H60A 0.9900
C60 H60B 0.9900
C21 C22 1.473(12)
C21 H21A 0.9900
C21 H21B 0.9900
C61 C62 1.508(11)
C61 H61A 0.9900
C61 H61B 0.9900
C69 C68 1.520(11)
C69 H69A 0.9900
C69 H69B 0.9900
C23 C24 1.532(10)
C23 C22 1.541(10)
C23 H23A 0.9900
C23 H23B 0.9900
C15 H15A 0.9900
C15 H15B 0.9900
C62 H62A 0.9900
C62 H62B 0.9900
C24 H24A 0.9900
C24 H24B 0.9900
C66 C67 1.569(13)
C66 H66A 0.9900
C66 H66B 0.9900
C6 C5 1.413(12)
C38 H38A 0.9800
C38 H38B 0.9800
C38 H38C 0.9800
C87 H87A 0.9800
C87 H87B 0.9800
C87 H87C 0.9800
C44 H44A 0.9800
C44 H44B 0.9800
C44 H44C 0.9800
C22 H22A 0.9900
C22 H22B 0.9900
C42 H42A 0.9800
C42 H42B 0.9800
C42 H42C 0.9800
C67 C68 1.484(13)
C67 H67A 0.9900
C67 H67B 0.9900
C68 H68A 0.9900
C68 H68B 0.9900
C3 C4 1.364(14)
C3 H3 0.9500
C41 H41A 0.9800
C41 H41B 0.9800
C41 H41C 0.9800
C4 C5 1.413(15)
C4 H4 0.9500
C5 H5 0.9500
C100 C101 1.434(17)
C100 H10A 0.9800
C100 H10B 0.9800
C100 H10C 0.9800
C101 C102 1.400(17)
C101 H10D 0.9900
C101 H10E 0.9900
C102 C103 1.443(17)
C102 H10F 0.9900
C102 H10G 0.9900
C103 C104 1.435(16)
C103 H10H 0.9900
C103 H10I 0.9900
C104 H10J 0.9800
C104 H10K 0.9800
C104 H10L 0.9800
C105 C106 1.509(10)
C105 H10M 0.9800
C105 H10N 0.9800
C105 H10O 0.9800
C106 C107 1.516(10)
C106 H10P 0.9900
C106 H10Q 0.9900
C107 C108 1.510(10)
C107 H10R 0.9900
C107 H10S 0.9900
C108 C109 1.493(10)
C108 H10T 0.9900
C108 H10U 0.9900
C109 H10V 0.9800
C109 H10W 0.9800
C109 H10X 0.9800
